data_7709159
loop_
_publ_author_name
'Swarbrook, Amelia M.'
'Weekes, Rohan J.'
'Goodwin, Jack W.'
'Hawes, Chris S.'

_publ_section_title
;
 Ligand isomerism fine-tunes structure and stability in zinc complexes of
 fused pyrazolopyridines
;
_journal_name_full 'Dalton Transactions'
_journal_paper_doi 10.1039/D1DT04007C
_journal_year 2022
_chemical_formula_moiety 'C13 H8 N3 O2 Zn, C3 H7 N O'
_chemical_formula_sum 'C16 H15 N4 O3 Zn'
_chemical_formula_weight 376.69
_space_group_crystal_system monoclinic
_space_group_IT_number 14
_space_group_name_Hall '-P 2ybc'
_space_group_name_H-M_alt 'P 1 21/c 1'
_atom_sites_solution_hydrogens geom
_atom_sites_solution_primary dual
_audit_creation_date 2021-10-22
_audit_creation_method
;
Olex2 1.3
(compiled 2020.11.12 svn.r5f609507 for OlexSys, GUI svn.r6408)
;
_audit_update_record
;
2021-11-10 deposited with the CCDC.	2021-12-22 downloaded from the CCDC.
;
_cell_angle_alpha 90
_cell_angle_beta 110.631(2)
_cell_angle_gamma 90
_cell_formula_units_Z 4
_cell_length_a 15.9545(9)
_cell_length_b 9.4496(5)
_cell_length_c 11.2888(5)
_cell_measurement_reflns_used 4701
_cell_measurement_temperature 150.0
_cell_measurement_theta_max 30.40
_cell_measurement_theta_min 2.89
_cell_volume 1592.79(14)
_computing_cell_refinement 'SAINT V8.38A (Bruker, 2018)'
_computing_data_reduction 'SAINT V8.38A (Bruker, 2018)'
_computing_molecular_graphics 'Olex2 1.3 (Dolomanov et al., 2009)'
_computing_publication_material 'Olex2 1.3 (Dolomanov et al., 2009)'
_computing_structure_refinement 'SHELXL 2017/1 (Sheldrick, 2015)'
_computing_structure_solution 'SHELXT 2014/5 (Sheldrick, 2014)'
_diffrn_ambient_temperature 150.0
_diffrn_measured_fraction_theta_full 0.999
_diffrn_measured_fraction_theta_max 0.998
_diffrn_measurement_device_type 'Bruker APEX-II CCD'
_diffrn_measurement_method '\f and \w scans'
_diffrn_radiation_type MoK\a
_diffrn_radiation_wavelength 0.71073
_diffrn_reflns_av_R_equivalents 0.0736
_diffrn_reflns_av_unetI/netI 0.0591
_diffrn_reflns_Laue_measured_fraction_full 0.999
_diffrn_reflns_Laue_measured_fraction_max 0.998
_diffrn_reflns_limit_h_max 22
_diffrn_reflns_limit_h_min -21
_diffrn_reflns_limit_k_max 13
_diffrn_reflns_limit_k_min -12
_diffrn_reflns_limit_l_max 11
_diffrn_reflns_limit_l_min -16
_diffrn_reflns_number 20900
_diffrn_reflns_point_group_measured_fraction_full 0.999
_diffrn_reflns_point_group_measured_fraction_max 0.998
_diffrn_reflns_theta_full 25.242
_diffrn_reflns_theta_max 30.553
_diffrn_reflns_theta_min 2.728
_diffrn_source_current 20.0
_diffrn_source_power 1.0
_diffrn_source_voltage 50.0
_diffrn_standards_number 0
_exptl_absorpt_coefficient_mu 1.564
_exptl_absorpt_correction_T_max 0.7461
_exptl_absorpt_correction_T_min 0.6451
_exptl_absorpt_correction_type multi-scan
_exptl_absorpt_process_details
'SADABS-2016/2 (Bruker,2016/2) was used for absorption correction. wR2(int) was 0.0622 before and 0.0552 after correction. The Ratio of minimum to maximum transmission is 0.8646. The \l/2 correction factor is 0.00150.'
_exptl_crystal_colour colourless
_exptl_crystal_colour_primary colourless
_exptl_crystal_density_diffrn 1.571
_exptl_crystal_description block
_exptl_crystal_F_000 772
_exptl_crystal_size_max 0.14
_exptl_crystal_size_mid 0.11
_exptl_crystal_size_min 0.06
_refine_diff_density_max 1.822
_refine_diff_density_min -0.725
_refine_diff_density_rms 0.113
_refine_ls_extinction_method none
_refine_ls_goodness_of_fit_ref 1.030
_refine_ls_hydrogen_treatment constr
_refine_ls_matrix_type full
_refine_ls_number_parameters 219
_refine_ls_number_reflns 4868
_refine_ls_number_restraints 0
_refine_ls_restrained_S_all 1.030
_refine_ls_R_factor_all 0.0779
_refine_ls_R_factor_gt 0.0450
_refine_ls_shift/su_max 0.002
_refine_ls_shift/su_mean 0.000
_refine_ls_structure_factor_coef Fsqd
_refine_ls_weighting_details 'w=1/[\s^2^(Fo^2^)+(0.0613P)^2^+1.1742P] where P=(Fo^2^+2Fc^2^)/3'
_refine_ls_weighting_scheme calc
_refine_ls_wR_factor_gt 0.1068
_refine_ls_wR_factor_ref 0.1202
_reflns_Friedel_coverage 0.000
_reflns_number_gt 3465
_reflns_number_total 4868
_reflns_threshold_expression 'I > 2\s(I)'
_cod_data_source_file d1dt04007c2.cif
_cod_data_source_block 2
_cod_database_code 7709159
_shelx_shelxl_version_number 2017/1
_shelx_space_group_comment
;
The symmetry employed for this shelxl refinement is uniquely defined
by the following loop, which should always be used as a source of
symmetry information in preference to the above space-group names.
They are only intended as comments.
;
_shelx_estimated_absorpt_t_max 0.912
_shelx_estimated_absorpt_t_min 0.811
_olex2_refinement_description
;
1. Fixed Uiso
 At 1.2 times of:
  All C(H) groups
 At 1.5 times of:
  All C(H,H,H) groups
2.a Aromatic/amide H refined with riding coordinates:
 C1(H1), C2(H2), C5(H5), C6(H6), C9(H9), C10(H10), C12(H12), C13(H13), C14(H14)
2.b Idealised Me refined as rotating group:
 C15(H15A,H15B,H15C), C16(H16A,H16B,H16C)
;
_olex2_submission_special_instructions 'No special instructions were received'

loop_
_space_group_symop_operation_xyz
'x, y, z'
'-x, y+1/2, -z+1/2'
'-x, -y, -z'
'x, -y-1/2, z-1/2'

loop_
_atom_site_label
_atom_site_type_symbol
_atom_site_fract_x
_atom_site_fract_y
_atom_site_fract_z
_atom_site_U_iso_or_equiv
_atom_site_adp_type
_atom_site_occupancy
_atom_site_site_symmetry_order
_atom_site_calc_flag
_atom_site_refinement_flags_posn
_atom_site_refinement_flags_adp
_atom_site_refinement_flags_occupancy
_atom_site_disorder_assembly
_atom_site_disorder_group
Zn01 Zn 0.58085(2) 0.63882(3) 1.01090(3) 0.01178(9) Uani 1 1 d . . . . .
O1 O 0.68288(13) 0.6851(2) 0.9601(2) 0.0196(4) Uani 1 1 d . . . . .
O2 O 0.72052(14) 0.7626(3) 1.1559(2) 0.0245(5) Uani 1 1 d . . . . .
N1 N 0.49105(15) 0.5608(2) 0.8504(2) 0.0127(4) Uani 1 1 d . . . . .
N2 N 0.41384(15) 0.4944(2) 0.8459(2) 0.0137(4) Uani 1 1 d . . . . .
N3 N 0.51022(15) 0.7046(3) 0.5604(2) 0.0145(5) Uani 1 1 d . . . . .
C1 C 0.42863(19) 0.6602(3) 0.4791(3) 0.0176(6) Uani 1 1 d . . . . .
H1 H 0.412371 0.683048 0.391888 0.021 Uiso 1 1 calc R U . . .
C2 C 0.3694(2) 0.5847(3) 0.5164(3) 0.0197(6) Uani 1 1 d . . . . .
H2 H 0.313772 0.553695 0.457054 0.024 Uiso 1 1 calc R U . . .
C3 C 0.39395(18) 0.5546(3) 0.6466(3) 0.0155(5) Uani 1 1 d . . . . .
C4 C 0.47870(18) 0.5983(3) 0.7288(2) 0.0127(5) Uani 1 1 d . . . . .
C5 C 0.53675(18) 0.6727(3) 0.6820(3) 0.0147(5) Uani 1 1 d . . . . .
H5 H 0.594636 0.699730 0.737425 0.018 Uiso 1 1 calc R U . . .
C6 C 0.35580(18) 0.4888(3) 0.7275(3) 0.0179(6) Uani 1 1 d . . . . .
H6 H 0.297946 0.447161 0.701812 0.021 Uiso 1 1 calc R U . . .
C7 C 0.73635(18) 0.7504(3) 1.0566(3) 0.0155(5) Uani 1 1 d . . . . .
C8 C 0.81776(17) 0.8170(3) 1.0435(3) 0.0164(5) Uani 1 1 d . . . . .
C9 C 0.84170(18) 0.7888(3) 0.9389(3) 0.0182(6) Uani 1 1 d . . . . .
H9 H 0.809206 0.720588 0.878243 0.022 Uiso 1 1 calc R U . . .
C10 C 0.91294(19) 0.8600(3) 0.9228(3) 0.0192(5) Uani 1 1 d . . . . .
H10 H 0.928511 0.839497 0.850811 0.023 Uiso 1 1 calc R U . . .
C11 C 0.96236(19) 0.9609(3) 1.0096(3) 0.0200(6) Uani 1 1 d . . . . .
C12 C 0.9375(2) 0.9871(4) 1.1148(3) 0.0368(9) Uani 1 1 d . . . . .
H12 H 0.969962 1.054904 1.175854 0.044 Uiso 1 1 calc R U . . .
C13 C 0.8664(2) 0.9161(4) 1.1317(3) 0.0315(8) Uani 1 1 d . . . . .
H13 H 0.851019 0.935390 1.204036 0.038 Uiso 1 1 calc R U . . .
O3 O 0.2579(4) 0.6254(5) 0.2194(4) 0.1009(17) Uani 1 1 d . . . . .
N4 N 0.1860(3) 0.6208(4) 0.0079(3) 0.0429(8) Uani 1 1 d . . . . .
C14 C 0.2597(3) 0.6227(5) 0.1142(4) 0.0468(10) Uani 1 1 d . . . . .
H14 H 0.316547 0.621743 0.104917 0.056 Uiso 1 1 calc R U . . .
C15 C 0.0994(4) 0.6150(7) 0.0193(6) 0.0768(19) Uani 1 1 d . . . . .
H15A H 0.106279 0.614355 0.109046 0.115 Uiso 1 1 calc R U . . .
H15B H 0.068407 0.528793 -0.021427 0.115 Uiso 1 1 calc R U . . .
H15C H 0.064409 0.698020 -0.021917 0.115 Uiso 1 1 calc R U . . .
C16 C 0.1941(4) 0.6172(6) -0.1150(5) 0.0604(14) Uani 1 1 d . . . . .
H16A H 0.257089 0.629373 -0.105914 0.091 Uiso 1 1 calc R U . . .
H16B H 0.158412 0.693826 -0.167349 0.091 Uiso 1 1 calc R U . . .
H16C H 0.172369 0.526015 -0.155494 0.091 Uiso 1 1 calc R U . . .

loop_
_atom_site_aniso_label
_atom_site_aniso_U_11
_atom_site_aniso_U_22
_atom_site_aniso_U_33
_atom_site_aniso_U_23
_atom_site_aniso_U_13
_atom_site_aniso_U_12
Zn01 0.01117(14) 0.01424(15) 0.01229(14) -0.00081(13) 0.00707(11) -0.00296(13)
O1 0.0137(9) 0.0261(11) 0.0224(10) -0.0012(9) 0.0107(8) -0.0069(8)
O2 0.0203(10) 0.0372(13) 0.0194(10) -0.0001(9) 0.0113(9) -0.0093(10)
N1 0.0140(10) 0.0140(11) 0.0129(10) -0.0004(8) 0.0081(9) -0.0034(9)
N2 0.0122(10) 0.0152(11) 0.0152(11) 0.0003(9) 0.0065(9) -0.0043(9)
N3 0.0153(11) 0.0165(12) 0.0140(11) 0.0009(9) 0.0080(9) 0.0009(9)
C1 0.0217(14) 0.0179(15) 0.0134(12) 0.0011(10) 0.0064(11) -0.0032(11)
C2 0.0196(13) 0.0212(14) 0.0148(13) 0.0011(11) 0.0016(11) -0.0060(12)
C3 0.0167(13) 0.0140(13) 0.0146(12) 0.0004(10) 0.0041(10) -0.0040(10)
C4 0.0139(11) 0.0130(12) 0.0123(11) -0.0006(9) 0.0057(10) -0.0009(10)
C5 0.0129(11) 0.0177(13) 0.0137(12) 0.0003(10) 0.0050(10) -0.0013(10)
C6 0.0131(12) 0.0216(15) 0.0181(13) 0.0011(11) 0.0043(11) -0.0053(11)
C7 0.0103(11) 0.0188(14) 0.0192(13) 0.0047(10) 0.0075(10) -0.0021(10)
C8 0.0087(11) 0.0241(14) 0.0170(13) 0.0032(11) 0.0053(10) -0.0040(10)
C9 0.0135(12) 0.0227(15) 0.0195(14) -0.0010(11) 0.0070(11) -0.0035(11)
C10 0.0150(12) 0.0265(15) 0.0184(13) 0.0005(12) 0.0088(10) -0.0029(12)
C11 0.0148(13) 0.0280(16) 0.0197(14) -0.0005(12) 0.0094(11) -0.0066(12)
C12 0.0354(19) 0.053(2) 0.0306(18) -0.0176(17) 0.0219(16) -0.0288(18)
C13 0.0313(17) 0.046(2) 0.0253(16) -0.0111(15) 0.0203(14) -0.0230(16)
O3 0.137(5) 0.108(4) 0.055(3) 0.000(2) 0.030(3) -0.001(3)
N4 0.052(2) 0.040(2) 0.0368(18) 0.0052(15) 0.0148(16) 0.0046(16)
C14 0.054(3) 0.043(3) 0.041(2) -0.0015(19) 0.014(2) -0.006(2)
C15 0.054(3) 0.098(5) 0.077(4) 0.029(4) 0.020(3) 0.026(3)
C16 0.083(4) 0.059(3) 0.041(3) 0.001(2) 0.024(3) 0.000(3)

loop_
_atom_type_symbol
_atom_type_description
_atom_type_scat_dispersion_real
_atom_type_scat_dispersion_imag
_atom_type_scat_source
C C 0.0033 0.0016 'International Tables Vol C Tables 4.2.6.8 and 6.1.1.4'
H H 0.0000 0.0000 'International Tables Vol C Tables 4.2.6.8 and 6.1.1.4'
N N 0.0061 0.0033 'International Tables Vol C Tables 4.2.6.8 and 6.1.1.4'
O O 0.0106 0.0060 'International Tables Vol C Tables 4.2.6.8 and 6.1.1.4'
Zn Zn 0.2839 1.4301 'International Tables Vol C Tables 4.2.6.8 and 6.1.1.4'

loop_
_geom_angle_atom_site_label_1
_geom_angle_atom_site_label_2
_geom_angle_atom_site_label_3
_geom_angle
_geom_angle_site_symmetry_1
_geom_angle_site_symmetry_3
_geom_angle_publ_flag
O1 Zn01 N1 102.71(9) . . ?
O1 Zn01 N2 124.55(9) . 3_667 ?
O1 Zn01 N3 120.79(9) . 4_576 ?
O1 Zn01 C7 28.93(9) . . ?
N1 Zn01 N2 107.88(9) . 3_667 ?
N1 Zn01 N3 102.95(9) . 4_576 ?
N1 Zn01 C7 131.33(9) . . ?
N2 Zn01 N3 95.93(9) 3_667 4_576 ?
N2 Zn01 C7 109.14(9) 3_667 . ?
N3 Zn01 C7 103.47(9) 4_576 . ?
C7 O1 Zn01 103.43(17) . . ?
N2 N1 Zn01 123.22(16) . . ?
C4 N1 Zn01 128.02(18) . . ?
C4 N1 N2 105.9(2) . . ?
N1 N2 Zn01 118.13(17) . 3_667 ?
C6 N2 Zn01 126.47(19) . 3_667 ?
C6 N2 N1 110.7(2) . . ?
C1 N3 Zn01 121.50(18) . 4_575 ?
C5 N3 Zn01 116.23(19) . 4_575 ?
C5 N3 C1 120.5(2) . . ?
N3 C1 H1 118.2 . . ?
C2 C1 N3 123.5(3) . . ?
C2 C1 H1 118.2 . . ?
C1 C2 H2 121.3 . . ?
C1 C2 C3 117.3(3) . . ?
C3 C2 H2 121.3 . . ?
C4 C3 C2 118.6(2) . . ?
C4 C3 C6 103.7(2) . . ?
C6 C3 C2 137.8(3) . . ?
N1 C4 C3 110.7(2) . . ?
N1 C4 C5 128.9(2) . . ?
C5 C4 C3 120.4(2) . . ?
N3 C5 C4 119.5(3) . . ?
N3 C5 H5 120.2 . . ?
C4 C5 H5 120.2 . . ?
N2 C6 C3 109.1(2) . . ?
N2 C6 H6 125.5 . . ?
C3 C6 H6 125.5 . . ?
O1 C7 C8 117.4(2) . . ?
O2 C7 O1 121.9(2) . . ?
O2 C7 C8 120.7(3) . . ?
C9 C8 C7 120.8(3) . . ?
C13 C8 C7 119.9(3) . . ?
C13 C8 C9 119.2(3) . . ?
C8 C9 H9 119.9 . . ?
C10 C9 C8 120.1(3) . . ?
C10 C9 H9 119.9 . . ?
C9 C10 H10 119.1 . . ?
C9 C10 C11 121.8(3) . . ?
C11 C10 H10 119.1 . . ?
C10 C11 C11 121.5(3) . 3_777 ?
C10 C11 C12 117.2(3) . . ?
C12 C11 C11 121.3(3) . 3_777 ?
C11 C12 H12 119.3 . . ?
C13 C12 C11 121.4(3) . . ?
C13 C12 H12 119.3 . . ?
C8 C13 H13 119.8 . . ?
C12 C13 C8 120.4(3) . . ?
C12 C13 H13 119.8 . . ?
C14 N4 C15 119.0(4) . . ?
C14 N4 C16 120.8(4) . . ?
C15 N4 C16 120.2(4) . . ?
O3 C14 N4 124.3(5) . . ?
O3 C14 H14 117.8 . . ?
N4 C14 H14 117.8 . . ?
N4 C15 H15A 109.5 . . ?
N4 C15 H15B 109.5 . . ?
N4 C15 H15C 109.5 . . ?
H15A C15 H15B 109.5 . . ?
H15A C15 H15C 109.5 . . ?
H15B C15 H15C 109.5 . . ?
N4 C16 H16A 109.5 . . ?
N4 C16 H16B 109.5 . . ?
N4 C16 H16C 109.5 . . ?
H16A C16 H16B 109.5 . . ?
H16A C16 H16C 109.5 . . ?
H16B C16 H16C 109.5 . . ?

loop_
_geom_bond_atom_site_label_1
_geom_bond_atom_site_label_2
_geom_bond_distance
_geom_bond_site_symmetry_2
_geom_bond_publ_flag
Zn01 O1 1.9563(19) . ?
Zn01 N1 2.012(2) . ?
Zn01 N2 2.027(2) 3_667 ?
Zn01 N3 2.053(2) 4_576 ?
Zn01 C7 2.575(3) . ?
O1 C7 1.281(3) . ?
O2 C7 1.238(3) . ?
N1 N2 1.367(3) . ?
N1 C4 1.363(3) . ?
N2 C6 1.332(4) . ?
N3 C1 1.368(4) . ?
N3 C5 1.322(3) . ?
C1 H1 0.9500 . ?
C1 C2 1.364(4) . ?
C2 H2 0.9500 . ?
C2 C3 1.410(4) . ?
C3 C4 1.406(4) . ?
C3 C6 1.408(4) . ?
C4 C5 1.405(4) . ?
C5 H5 0.9500 . ?
C6 H6 0.9500 . ?
C7 C8 1.497(4) . ?
C8 C9 1.389(4) . ?
C8 C13 1.388(4) . ?
C9 H9 0.9500 . ?
C9 C10 1.387(4) . ?
C10 H10 0.9500 . ?
C10 C11 1.395(4) . ?
C11 C11 1.490(5) 3_777 ?
C11 C12 1.400(4) . ?
C12 H12 0.9500 . ?
C12 C13 1.387(4) . ?
C13 H13 0.9500 . ?
O3 C14 1.198(6) . ?
N4 C14 1.352(6) . ?
N4 C15 1.433(6) . ?
N4 C16 1.439(6) . ?
C14 H14 0.9500 . ?
C15 H15A 0.9800 . ?
C15 H15B 0.9800 . ?
C15 H15C 0.9800 . ?
C16 H16A 0.9800 . ?
C16 H16B 0.9800 . ?
C16 H16C 0.9800 . ?

loop_
_geom_torsion_atom_site_label_1
_geom_torsion_atom_site_label_2
_geom_torsion_atom_site_label_3
_geom_torsion_atom_site_label_4
_geom_torsion
_geom_torsion_site_symmetry_1
_geom_torsion_site_symmetry_2
_geom_torsion_site_symmetry_3
_geom_torsion_site_symmetry_4
_geom_torsion_publ_flag
Zn01 O1 C7 O2 5.0(3) . . . . ?
Zn01 O1 C7 C8 -172.7(2) . . . . ?
Zn01 N1 N2 Zn01 -40.0(3) . . . 3_667 ?
Zn01 N1 N2 C6 162.6(2) . . . . ?
Zn01 N1 C4 C3 -161.49(19) . . . . ?
Zn01 N1 C4 C5 17.2(4) . . . . ?
Zn01 N2 C6 C3 -155.4(2) 3_667 . . . ?
Zn01 N3 C1 C2 -162.8(2) 4_575 . . . ?
Zn01 N3 C5 C4 162.0(2) 4_575 . . . ?
O1 C7 C8 C9 -10.5(4) . . . . ?
O1 C7 C8 C13 164.7(3) . . . . ?
O2 C7 C8 C9 171.8(3) . . . . ?
O2 C7 C8 C13 -13.0(5) . . . . ?
N1 N2 C6 C3 -0.3(3) . . . . ?
N1 C4 C5 N3 -176.8(3) . . . . ?
N2 N1 C4 C3 -0.6(3) . . . . ?
N2 N1 C4 C5 178.1(3) . . . . ?
N3 C1 C2 C3 1.4(5) . . . . ?
C1 N3 C5 C4 -3.1(4) . . . . ?
C1 C2 C3 C4 -2.6(4) . . . . ?
C1 C2 C3 C6 176.7(3) . . . . ?
C2 C3 C4 N1 179.9(3) . . . . ?
C2 C3 C4 C5 1.1(4) . . . . ?
C2 C3 C6 N2 -179.4(3) . . . . ?
C3 C4 C5 N3 1.8(4) . . . . ?
C4 N1 N2 Zn01 157.96(18) . . . 3_667 ?
C4 N1 N2 C6 0.6(3) . . . . ?
C4 C3 C6 N2 -0.1(3) . . . . ?
C5 N3 C1 C2 1.6(4) . . . . ?
C6 C3 C4 N1 0.4(3) . . . . ?
C6 C3 C4 C5 -178.4(3) . . . . ?
C7 C8 C9 C10 174.7(3) . . . . ?
C7 C8 C13 C12 -174.6(3) . . . . ?
C8 C9 C10 C11 0.0(5) . . . . ?
C9 C8 C13 C12 0.7(6) . . . . ?
C9 C10 C11 C11 -178.7(4) . . . 3_777 ?
C9 C10 C11 C12 0.4(5) . . . . ?
C10 C11 C12 C13 -0.3(6) . . . . ?
C11 C11 C12 C13 178.9(4) 3_777 . . . ?
C11 C12 C13 C8 -0.3(6) . . . . ?
C13 C8 C9 C10 -0.5(5) . . . . ?
C15 N4 C14 O3 -3.1(7) . . . . ?
C16 N4 C14 O3 -179.9(5) . . . . ?
